data_7123723
loop_
_publ_author_name
'Inukai, Munehiro'
'Nishiyama, Yusuke'
'Honjo, Kayako'
'Das, Chinmoy'
'Kitagawa, Susumu'
'Horike, Satoshi'

_publ_section_title
;
 Glass-phase coordination polymer displaying proton conductivity and
 guest-accessible porosity
;
_journal_name_full 'Chemical Communications'
_journal_paper_doi 10.1039/C9CC02744K
_journal_year 2019
_chemical_formula_moiety 'H4 O12 P3 Zn2, 2(C7 H6 Cl N2), H2 O4 P, C H4 O'
_chemical_formula_sum 'C15 H22 Cl2 N4 O17 P4 Zn2'
_chemical_formula_weight 855.88
_space_group_crystal_system triclinic
_space_group_IT_number 2
_space_group_name_Hall '-P 1'
_space_group_name_H-M_alt 'P -1'
_symmetry_space_group_name_Hall '-P 1'
_symmetry_space_group_name_H-M 'P -1'
_atom_sites_solution_hydrogens geom
_audit_creation_date 2019-05-09
_audit_creation_method
;
Olex2 1.3-dev
(compiled 2019.03.18 svn.r3573 for OlexSys, GUI svn.r5585)
;
_audit_update_record
;
2019-06-10 deposited with the CCDC.    2019-06-24 downloaded from the CCDC.
;
_cell_angle_alpha 97.386(10)
_cell_angle_beta 91.735(8)
_cell_angle_gamma 96.000(12)
_cell_formula_units_Z 2
_cell_length_a 5.159(3)
_cell_length_b 15.964(8)
_cell_length_c 18.237(10)
_cell_measurement_reflns_used 3185
_cell_measurement_temperature 223(2)
_cell_measurement_theta_max 27.4816
_cell_measurement_theta_min 3.2003
_cell_volume 1479.9(14)
_computing_molecular_graphics 'Olex2 (Dolomanov et al., 2009)'
_computing_publication_material 'Olex2 (Dolomanov et al., 2009)'
_computing_structure_refinement 'ShelXL (Sheldrick, 2015)'
_diffrn_ambient_temperature 223.25
_diffrn_measured_fraction_theta_full 0.977
_diffrn_measured_fraction_theta_max 0.977
_diffrn_measurement_device_type CCD
_diffrn_measurement_method \w
_diffrn_radiation_type MoK\a
_diffrn_radiation_wavelength 0.71075
_diffrn_reflns_av_R_equivalents 0.0811
_diffrn_reflns_av_unetI/netI 0.1465
_diffrn_reflns_Laue_measured_fraction_full 0.977
_diffrn_reflns_Laue_measured_fraction_max 0.977
_diffrn_reflns_limit_h_max 6
_diffrn_reflns_limit_h_min -6
_diffrn_reflns_limit_k_max 18
_diffrn_reflns_limit_k_min -18
_diffrn_reflns_limit_l_max 21
_diffrn_reflns_limit_l_min -20
_diffrn_reflns_number 9800
_diffrn_reflns_point_group_measured_fraction_full 0.977
_diffrn_reflns_point_group_measured_fraction_max 0.977
_diffrn_reflns_theta_full 24.998
_diffrn_reflns_theta_max 24.998
_diffrn_reflns_theta_min 1.825
_exptl_absorpt_coefficient_mu 2.099
_exptl_absorpt_correction_T_max 1.0000
_exptl_absorpt_correction_T_min 0.8179
_exptl_absorpt_correction_type multi-scan
_exptl_crystal_colour brown
_exptl_crystal_colour_primary brown
_exptl_crystal_density_diffrn 1.921
_exptl_crystal_description prism
_exptl_crystal_F_000 860
_exptl_crystal_size_max 0.04
_exptl_crystal_size_mid 0.06
_exptl_crystal_size_min 0.01
_refine_diff_density_max 1.049
_refine_diff_density_min -0.764
_refine_diff_density_rms 0.170
_refine_ls_extinction_method none
_refine_ls_goodness_of_fit_ref 1.058
_refine_ls_hydrogen_treatment constr
_refine_ls_matrix_type full
_refine_ls_number_parameters 405
_refine_ls_number_reflns 5078
_refine_ls_number_restraints 151
_refine_ls_restrained_S_all 1.051
_refine_ls_R_factor_all 0.1488
_refine_ls_R_factor_gt 0.0865
_refine_ls_shift/su_max 0.000
_refine_ls_shift/su_mean 0.000
_refine_ls_structure_factor_coef Fsqd
_refine_ls_weighting_details 'w=1/[\s^2^(Fo^2^)+(0.0536P)^2^+14.3541P] where P=(Fo^2^+2Fc^2^)/3'
_refine_ls_weighting_scheme calc
_refine_ls_wR_factor_gt 0.1671
_refine_ls_wR_factor_ref 0.2031
_reflns_Friedel_coverage 0.000
_reflns_number_gt 2957
_reflns_number_total 5078
_reflns_threshold_expression 'I > 2\s(I)'
_cod_data_source_file c9cc02744k2.cif
_cod_data_source_block znpclbim
_cod_depositor_comments
;
The following automatic conversions were performed:

'_exptl_absorpt_correction_type' value 'Multi-scan' changed to
'multi-scan' according to
/home/data/users/saulius/crontab/automatic-downloads/rss-feeds/RSC/lib/dictionaries/cif_core.dic
dictionary named 'cif_core.dic' version 2.4.2 from 2011-04-26.

Automatic conversion script
Id: cif_fix_values 4973 2017-02-22 13:04:09Z antanas 
;
_cod_original_cell_volume 1479.8(13)
_cod_database_code 7123723
_shelx_shelxl_version_number 2018/3
_shelx_space_group_comment
;
The symmetry employed for this shelxl refinement is uniquely defined
by the following loop, which should always be used as a source of
symmetry information in preference to the above space-group names.
They are only intended as comments.
;
_shelx_estimated_absorpt_t_max 0.679
_shelx_estimated_absorpt_t_min 0.679
_olex2_refinement_description
;
1. Fixed Uiso
 At 1.2 times of:
  All C(H) groups, All N(H) groups
 At 1.5 times of:
  All C(H,H,H) groups, All O(H) groups
2. Restrained distances
 H11-O1S
 1 with sigma of 0.1
3. Rigid body (RIGU) restrains
 C4, N1, C1, C2, N2, C3, C7, C6, C5, Cl1
 with sigma for 1-2 distances of 0.001 and sigma for 1-3 distances of 0.001
 C8, N3, C9, N4, C10, C14, C11, C13, C12, Cl2
 with sigma for 1-2 distances of 0.001 and sigma for 1-3 distances of 0.001
4.a Aromatic/amide H refined with riding coordinates:
 N1(H1), N2(H2), N3(H3A), N4(H4), C1(H1A), C3(H3), C5(H5A), C6(H6A), C8(H8),
 C10(H10), C11(H11A), C13(H13)
4.b Idealised Me refined as rotating group:
 C1S(H1SA,H1SB,H1SC)
4.c Idealised tetrahedral OH refined as rotating group:
 O5(H5), O6(H6), O11(H11), O12(H12), O14(H14), O15(H15), O1S(H1S)
;
_smtbx_masks_void_probe_radius 0.9
_smtbx_masks_void_truncation_radius 1.0
_olex2_submission_special_instructions 'No special instructions were received'

loop_
_space_group_symop_operation_xyz
'x, y, z'
'-x, -y, -z'

loop_
_atom_site_label
_atom_site_type_symbol
_atom_site_fract_x
_atom_site_fract_y
_atom_site_fract_z
_atom_site_U_iso_or_equiv
_atom_site_adp_type
_atom_site_occupancy
_atom_site_site_symmetry_order
_atom_site_calc_flag
_atom_site_refinement_flags_posn
_atom_site_refinement_flags_adp
_atom_site_disorder_assembly
_atom_site_disorder_group
Zn1 Zn -0.3012(2) 0.49613(8) 0.08982(7) 0.0203(3) Uani 1 1 d . . . .
Zn2 Zn -0.2946(2) 0.52112(9) 0.41452(7) 0.0247(4) Uani 1 1 d . . . .
N1 N -0.605(2) 0.6889(7) 0.1840(5) 0.039(2) Uani 1 1 d . U . .
H1 H -0.658829 0.654020 0.214650 0.046 Uiso 1 1 calc R . . .
N2 N -0.581(2) 0.7502(6) 0.0865(6) 0.035(2) Uani 1 1 d . U . .
H2 H -0.615185 0.762657 0.042431 0.042 Uiso 1 1 calc R . . .
N3 N -0.4773(19) 0.3240(7) 0.2601(5) 0.033(2) Uani 1 1 d . U . .
H3A H -0.404387 0.372550 0.282346 0.040 Uiso 1 1 calc R . . .
N4 N -0.565(2) 0.2157(7) 0.1773(6) 0.038(2) Uani 1 1 d . U . .
H4 H -0.559820 0.181550 0.136335 0.046 Uiso 1 1 calc R . . .
C1 C -0.716(3) 0.6924(8) 0.1184(6) 0.035(3) Uani 1 1 d . U . .
H1A H -0.868035 0.658722 0.098049 0.042 Uiso 1 1 calc R . . .
C2 C -0.388(2) 0.7500(8) 0.1967(6) 0.032(2) Uani 1 1 d . U . .
C3 C -0.209(3) 0.7715(9) 0.2573(7) 0.048(3) Uani 1 1 d . U . .
H3 H -0.216213 0.744934 0.300348 0.058 Uiso 1 1 calc R . . .
C4 C -0.020(3) 0.8361(9) 0.2464(7) 0.042(3) Uani 1 1 d . U . .
C5 C -0.006(3) 0.8773(9) 0.1835(8) 0.050(3) Uani 1 1 d . U . .
H5A H 0.128523 0.921152 0.180620 0.060 Uiso 1 1 calc R . . .
C6 C -0.183(3) 0.8545(8) 0.1270(8) 0.041(3) Uani 1 1 d . U . .
H6A H -0.177094 0.882161 0.084520 0.049 Uiso 1 1 calc R . . .
C7 C -0.373(2) 0.7888(8) 0.1339(6) 0.030(2) Uani 1 1 d . U . .
C8 C -0.410(2) 0.2862(8) 0.1959(7) 0.033(2) Uani 1 1 d . U . .
H8 H -0.273137 0.306680 0.167872 0.040 Uiso 1 1 calc R . . .
C9 C -0.683(2) 0.2742(8) 0.2870(7) 0.035(2) Uani 1 1 d . U . .
C10 C -0.825(3) 0.2847(9) 0.3498(7) 0.041(3) Uani 1 1 d . U . .
H10 H -0.787935 0.332279 0.386014 0.049 Uiso 1 1 calc R . . .
C11 C -1.022(3) 0.2220(9) 0.3566(8) 0.044(3) Uani 1 1 d . U . .
H11A H -1.125600 0.227243 0.398214 0.053 Uiso 1 1 calc R . . .
C12 C -1.073(3) 0.1515(9) 0.3040(7) 0.038(3) Uani 1 1 d . U . .
C13 C -0.938(3) 0.1410(8) 0.2402(7) 0.037(3) Uani 1 1 d . U . .
H13 H -0.978438 0.093992 0.203587 0.045 Uiso 1 1 calc R . . .
C14 C -0.741(2) 0.2035(8) 0.2335(7) 0.031(2) Uani 1 1 d . U . .
P1 P -0.0419(6) 0.5169(2) 0.25299(15) 0.0221(7) Uani 1 1 d . . . .
P2 P -0.8263(5) 0.39304(19) 0.04138(16) 0.0199(7) Uani 1 1 d . . . .
P3 P -0.2512(6) 0.3837(2) 0.52125(15) 0.0226(7) Uani 1 1 d . . . .
P4 P -0.1960(6) 0.1014(2) 0.03669(17) 0.0260(7) Uani 1 1 d . . . .
O1 O -0.1104(14) 0.4046(5) 0.0502(4) 0.0259(18) Uani 1 1 d . . . .
O2 O -0.6547(14) 0.4470(5) 0.1040(4) 0.0219(17) Uani 1 1 d . . . .
O3 O -0.1650(15) 0.5486(5) 0.1880(4) 0.0254(19) Uani 1 1 d . . . .
O4 O -0.2728(14) 0.5893(5) 0.0332(4) 0.0242(18) Uani 1 1 d . . . .
O5 O 0.0998(16) 0.4371(5) 0.2271(4) 0.030(2) Uani 1 1 d . . . .
H5 H 0.179446 0.444627 0.189249 0.044 Uiso 1 1 calc GR . . .
O6 O 0.1692(14) 0.5899(5) 0.2884(4) 0.0291(19) Uani 1 1 d . . . .
H6 H 0.101926 0.635082 0.296080 0.044 Uiso 1 1 calc GR . . .
O7 O -0.2276(14) 0.4887(5) 0.3098(4) 0.0265(19) Uani 1 1 d . . . .
O8 O -0.3577(14) 0.4125(5) 0.4512(4) 0.0260(18) Uani 1 1 d . . . .
O9 O -0.0429(14) 0.6039(5) 0.4689(4) 0.032(2) Uani 1 1 d . . . .
O10 O -0.6189(14) 0.5739(5) 0.4106(4) 0.0259(19) Uani 1 1 d . . . .
O11 O -0.3196(16) 0.2848(5) 0.5153(5) 0.036(2) Uani 1 1 d . . . .
H11 H -0.467410 0.273947 0.530772 0.054 Uiso 1 1 calc DGR . . .
O12 O -0.7992(14) 0.2979(5) 0.0473(5) 0.0265(19) Uani 1 1 d . . . .
H12 H -0.651727 0.293406 0.064895 0.040 Uiso 1 1 calc GR . . .
O13 O -0.2413(15) 0.1926(5) 0.0435(4) 0.030(2) Uani 1 1 d . . . .
O14 O 0.0989(14) 0.0984(5) 0.0578(5) 0.029(2) Uani 1 1 d . . . .
H14 H 0.134109 0.048499 0.050428 0.044 Uiso 1 1 calc GR . . .
O15 O -0.3539(16) 0.0577(5) 0.0968(4) 0.032(2) Uani 1 1 d . . . .
H15 H -0.271823 0.020323 0.110999 0.048 Uiso 1 1 calc GR . . .
O16 O -0.2648(14) 0.0505(5) -0.0385(4) 0.0259(18) Uani 1 1 d . . . .
Cl1 Cl 0.2169(9) 0.8690(4) 0.3169(3) 0.0857(16) Uani 1 1 d . U A 1
Cl2 Cl -1.3213(8) 0.0733(3) 0.3194(2) 0.0656(12) Uani 1 1 d . U . .
O1S O -0.7836(18) 0.2217(6) 0.5477(6) 0.052(3) Uani 1 1 d D . . .
H1S H -0.912593 0.246417 0.539010 0.078 Uiso 1 1 calc GR . . .
C1S C -0.836(3) 0.1334(10) 0.5199(10) 0.075(6) Uani 1 1 d . . . .
H1SA H -0.837535 0.126272 0.466220 0.113 Uiso 1 1 calc GR . . .
H1SB H -1.005234 0.111592 0.535697 0.113 Uiso 1 1 calc GR . . .
H1SC H -0.702361 0.102546 0.538782 0.113 Uiso 1 1 calc GR . . .

loop_
_atom_site_aniso_label
_atom_site_aniso_U_11
_atom_site_aniso_U_22
_atom_site_aniso_U_33
_atom_site_aniso_U_23
_atom_site_aniso_U_13
_atom_site_aniso_U_12
Zn1 0.0182(7) 0.0274(8) 0.0156(7) 0.0051(5) 0.0052(5) 0.0004(6)
Zn2 0.0180(7) 0.0407(9) 0.0155(7) 0.0041(6) 0.0048(5) 0.0021(6)
N1 0.037(4) 0.049(5) 0.029(4) 0.016(4) 0.005(3) -0.010(4)
N2 0.037(4) 0.040(5) 0.030(4) 0.014(3) 0.008(3) -0.005(4)
N3 0.029(4) 0.031(4) 0.040(4) 0.000(3) 0.005(3) 0.009(3)
N4 0.045(5) 0.034(4) 0.035(4) 0.001(3) 0.008(3) 0.002(4)
C1 0.039(5) 0.039(6) 0.027(4) 0.011(4) 0.006(3) -0.007(4)
C2 0.028(4) 0.039(5) 0.028(4) 0.008(3) 0.009(3) 0.000(4)
C3 0.042(5) 0.063(7) 0.036(4) 0.008(5) -0.001(4) -0.009(5)
C4 0.031(5) 0.047(6) 0.044(5) -0.006(4) 0.009(4) 0.001(4)
C5 0.046(6) 0.046(7) 0.054(5) 0.001(4) 0.008(4) -0.011(5)
C6 0.038(5) 0.037(5) 0.048(5) 0.010(4) 0.013(4) -0.005(4)
C7 0.029(4) 0.031(5) 0.031(4) 0.007(3) 0.013(3) 0.003(3)
C8 0.032(5) 0.029(4) 0.040(4) 0.001(3) 0.007(4) 0.010(3)
C9 0.031(5) 0.038(4) 0.035(4) 0.002(3) 0.003(3) 0.006(4)
C10 0.037(5) 0.049(5) 0.036(4) 0.000(4) 0.006(4) 0.005(4)
C11 0.040(6) 0.051(5) 0.042(5) 0.003(4) 0.009(4) 0.003(4)
C12 0.037(5) 0.041(5) 0.038(5) 0.011(4) 0.005(4) 0.007(4)
C13 0.040(5) 0.034(4) 0.038(5) 0.007(4) 0.005(4) 0.004(4)
C14 0.034(4) 0.030(4) 0.031(4) 0.008(3) 0.001(3) 0.009(3)
P1 0.0209(16) 0.0339(18) 0.0117(14) 0.0050(12) 0.0054(12) -0.0001(13)
P2 0.0150(15) 0.0260(17) 0.0189(15) 0.0057(12) 0.0045(12) -0.0014(13)
P3 0.0172(15) 0.0342(19) 0.0159(15) 0.0021(13) 0.0025(12) 0.0008(13)
P4 0.0268(17) 0.0235(17) 0.0267(17) 0.0023(13) 0.0030(13) -0.0007(14)
O1 0.019(4) 0.032(5) 0.026(4) 0.001(4) 0.000(3) 0.004(4)
O2 0.020(4) 0.031(5) 0.013(4) 0.000(3) 0.006(3) -0.004(3)
O3 0.032(5) 0.031(5) 0.011(4) 0.001(3) -0.003(3) -0.003(4)
O4 0.028(4) 0.024(4) 0.019(4) -0.002(3) 0.002(3) -0.001(4)
O5 0.032(5) 0.044(5) 0.016(4) 0.014(4) 0.009(4) 0.004(4)
O6 0.019(4) 0.034(5) 0.037(5) 0.016(4) 0.001(4) -0.002(4)
O7 0.025(4) 0.034(5) 0.017(4) 0.001(3) 0.009(3) -0.012(4)
O8 0.025(4) 0.032(5) 0.021(4) 0.002(4) 0.000(3) 0.002(4)
O9 0.010(4) 0.058(6) 0.024(4) -0.005(4) -0.003(3) 0.005(4)
O10 0.023(4) 0.043(5) 0.016(4) 0.007(4) 0.004(3) 0.016(4)
O11 0.035(5) 0.039(5) 0.031(5) 0.005(4) 0.010(4) -0.009(4)
O12 0.015(4) 0.026(5) 0.041(5) 0.012(4) 0.004(4) 0.004(3)
O13 0.028(5) 0.028(5) 0.035(5) 0.004(4) 0.009(4) 0.004(4)
O14 0.010(4) 0.027(5) 0.048(5) -0.004(4) -0.004(4) 0.003(3)
O15 0.038(5) 0.033(5) 0.030(5) 0.021(4) 0.008(4) 0.009(4)
O16 0.025(4) 0.024(4) 0.028(4) 0.000(4) 0.000(3) 0.001(4)
Cl1 0.055(3) 0.121(4) 0.065(3) -0.018(3) -0.006(2) -0.029(3)
Cl2 0.054(2) 0.065(3) 0.076(3) 0.026(2) 0.004(2) -0.018(2)
O1S 0.032(5) 0.051(7) 0.073(7) 0.022(6) 0.001(5) -0.006(5)
C1S 0.073(12) 0.044(10) 0.109(15) 0.033(10) 0.003(11) -0.015(9)

loop_
_atom_type_symbol
_atom_type_description
_atom_type_scat_dispersion_real
_atom_type_scat_dispersion_imag
_atom_type_scat_source
C C 0.0033 0.0016 'International Tables Vol C Tables 4.2.6.8 and 6.1.1.4'
H H 0.0000 0.0000 'International Tables Vol C Tables 4.2.6.8 and 6.1.1.4'
Cl Cl 0.1484 0.1585 'International Tables Vol C Tables 4.2.6.8 and 6.1.1.4'
N N 0.0061 0.0033 'International Tables Vol C Tables 4.2.6.8 and 6.1.1.4'
O O 0.0106 0.0060 'International Tables Vol C Tables 4.2.6.8 and 6.1.1.4'
P P 0.1023 0.0942 'International Tables Vol C Tables 4.2.6.8 and 6.1.1.4'
Zn Zn 0.2839 1.4301 'International Tables Vol C Tables 4.2.6.8 and 6.1.1.4'

loop_
_geom_angle_atom_site_label_1
_geom_angle_atom_site_label_2
_geom_angle_atom_site_label_3
_geom_angle
_geom_angle_site_symmetry_1
_geom_angle_site_symmetry_3
O1 Zn1 O2 107.2(3) . .
O1 Zn1 O3 112.3(3) . .
O2 Zn1 O3 105.4(3) . .
O4 Zn1 O1 113.0(3) . .
O4 Zn1 O2 115.7(3) . .
O4 Zn1 O3 103.0(3) . .
O8 Zn2 O7 103.0(3) . .
O8 Zn2 O10 110.0(3) . .
O9 Zn2 O7 116.1(3) . .
O9 Zn2 O8 117.1(3) . .
O9 Zn2 O10 106.4(3) . .
O10 Zn2 O7 103.4(3) . .
C1 N1 H1 125.2 . .
C1 N1 C2 109.6(10) . .
C2 N1 H1 125.2 . .
C1 N2 H2 125.2 . .
C1 N2 C7 109.5(10) . .
C7 N2 H2 125.2 . .
C8 N3 H3A 125.1 . .
C8 N3 C9 109.8(11) . .
C9 N3 H3A 125.1 . .
C8 N4 H4 125.0 . .
C8 N4 C14 110.0(11) . .
C14 N4 H4 125.0 . .
N1 C1 H1A 125.5 . .
N2 C1 N1 108.9(11) . .
N2 C1 H1A 125.5 . .
N1 C2 C3 131.4(11) . .
C7 C2 N1 105.3(10) . .
C7 C2 C3 123.2(12) . .
C2 C3 H3 123.8 . .
C4 C3 C2 112.4(13) . .
C4 C3 H3 123.8 . .
C3 C4 C5 125.1(13) . .
C3 C4 Cl1 117.4(11) . .
C5 C4 Cl1 117.5(11) . .
C4 C5 H5A 119.8 . .
C6 C5 C4 120.3(13) . .
C6 C5 H5A 119.8 . .
C5 C6 H6A 121.3 . .
C5 C6 C7 117.3(13) . .
C7 C6 H6A 121.3 . .
C2 C7 N2 106.5(11) . .
C2 C7 C6 121.7(12) . .
C6 C7 N2 131.8(12) . .
N3 C8 H8 125.4 . .
N4 C8 N3 109.2(12) . .
N4 C8 H8 125.4 . .
C10 C9 N3 133.1(12) . .
C10 C9 C14 121.1(13) . .
C14 C9 N3 105.7(11) . .
C9 C10 H10 121.7 . .
C11 C10 C9 116.5(13) . .
C11 C10 H10 121.7 . .
C10 C11 H11A 119.2 . .
C10 C11 C12 121.7(13) . .
C12 C11 H11A 119.2 . .
C11 C12 Cl2 118.2(10) . .
C13 C12 C11 122.5(13) . .
C13 C12 Cl2 119.3(11) . .
C12 C13 H13 122.1 . .
C14 C13 C12 115.8(13) . .
C14 C13 H13 122.1 . .
C9 C14 N4 105.2(11) . .
C13 C14 N4 132.4(12) . .
C13 C14 C9 122.3(12) . .
O3 P1 O5 110.5(4) . .
O3 P1 O6 106.4(4) . .
O3 P1 O7 115.6(5) . .
O5 P1 O6 108.1(5) . .
O7 P1 O5 104.7(4) . .
O7 P1 O6 111.4(4) . .
O1 P2 O2 111.3(4) 1_455 .
O1 P2 O4 113.7(4) 1_455 2_465
O1 P2 O12 106.6(4) 1_455 .
O2 P2 O12 107.8(4) . .
O4 P2 O2 110.1(4) 2_465 .
O4 P2 O12 107.1(4) 2_465 .
O8 P3 O10 110.1(4) . 2_466
O8 P3 O11 108.0(5) . .
O9 P3 O8 114.5(5) 2_566 .
O9 P3 O10 111.5(4) 2_566 2_466
O9 P3 O11 103.7(5) 2_566 .
O10 P3 O11 108.7(5) 2_466 .
O13 P4 O14 107.1(5) . .
O13 P4 O15 109.1(5) . .
O13 P4 O16 115.6(5) . .
O14 P4 O15 105.9(5) . .
O16 P4 O14 109.8(5) . .
O16 P4 O15 108.9(5) . .
P2 O1 Zn1 135.3(5) 1_655 .
P2 O2 Zn1 122.8(4) . .
P1 O3 Zn1 134.7(5) . .
P2 O4 Zn1 137.4(5) 2_465 .
P1 O5 H5 109.5 . .
P1 O6 H6 109.5 . .
P1 O7 Zn2 138.4(5) . .
P3 O8 Zn2 129.8(5) . .
P3 O9 Zn2 135.7(5) 2_566 .
P3 O10 Zn2 124.6(4) 2_466 .
P3 O11 H11 109.5 . .
P2 O12 H12 109.5 . .
P4 O14 H14 109.5 . .
P4 O15 H15 109.5 . .
C1S O1S H1S 109.5 . .
O1S C1S H1SA 109.5 . .
O1S C1S H1SB 109.5 . .
O1S C1S H1SC 109.5 . .
H1SA C1S H1SB 109.5 . .
H1SA C1S H1SC 109.5 . .
H1SB C1S H1SC 109.5 . .

loop_
_geom_bond_atom_site_label_1
_geom_bond_atom_site_label_2
_geom_bond_distance
_geom_bond_site_symmetry_2
Zn1 O1 1.924(8) .
Zn1 O2 1.946(7) .
Zn1 O3 1.953(7) .
Zn1 O4 1.913(7) .
Zn2 O7 1.963(7) .
Zn2 O8 1.936(8) .
Zn2 O9 1.908(8) .
Zn2 O10 1.954(7) .
N1 H1 0.8700 .
N1 C1 1.320(14) .
N1 C2 1.399(15) .
N2 H2 0.8700 .
N2 C1 1.306(15) .
N2 C7 1.394(15) .
N3 H3A 0.8700 .
N3 C8 1.319(15) .
N3 C9 1.397(16) .
N4 H4 0.8700 .
N4 C8 1.310(15) .
N4 C14 1.406(15) .
C1 H1A 0.9400 .
C2 C3 1.403(17) .
C2 C7 1.370(16) .
C3 H3 0.9400 .
C3 C4 1.379(18) .
C4 C5 1.393(19) .
C4 Cl1 1.738(14) .
C5 H5A 0.9400 .
C5 C6 1.344(18) .
C6 H6A 0.9400 .
C6 C7 1.381(16) .
C8 H8 0.9400 .
C9 C10 1.379(17) .
C9 C14 1.395(17) .
C10 H10 0.9400 .
C10 C11 1.372(18) .
C11 H11A 0.9400 .
C11 C12 1.379(18) .
C12 C13 1.377(17) .
C12 Cl2 1.746(14) .
C13 H13 0.9400 .
C13 C14 1.368(17) .
P1 O3 1.496(7) .
P1 O5 1.564(8) .
P1 O6 1.568(8) .
P1 O7 1.512(7) .
P2 O1 1.507(8) 1_455
P2 O2 1.535(7) .
P2 O4 1.517(8) 2_465
P2 O12 1.557(8) .
P3 O8 1.520(8) .
P3 O9 1.511(8) 2_566
P3 O10 1.543(8) 2_466
P3 O11 1.571(9) .
P4 O13 1.489(8) .
P4 O14 1.565(7) .
P4 O15 1.575(8) .
P4 O16 1.513(8) .
O5 H5 0.8300 .
O6 H6 0.8300 .
O11 H11 0.8300 .
O12 H12 0.8300 .
O14 H14 0.8300 .
O15 H15 0.8300 .
O1S H1S 0.8300 .
O1S C1S 1.430(17) .
C1S H1SA 0.9700 .
C1S H1SB 0.9700 .
C1S H1SC 0.9700 .

loop_
_geom_hbond_atom_site_label_D
_geom_hbond_atom_site_label_H
_geom_hbond_atom_site_label_A
_geom_hbond_distance_DH
_geom_hbond_distance_HA
_geom_hbond_distance_DA
_geom_hbond_angle_DHA
_geom_hbond_site_symmetry_A
_geom_hbond_publ_flag
N1 H1 O6 0.87 1.97 2.829(12) 169.1 1_455 yes
N2 H2 O13 0.87 1.96 2.809(13) 165.2 2_465 yes
N3 H3A O7 0.87 1.98 2.830(13) 167.0 . yes
N4 H4 O13 0.87 2.41 3.005(13) 126.4 . yes
N4 H4 O14 0.87 2.40 3.051(13) 131.5 1_455 yes
N4 H4 O15 0.87 2.38 3.070(13) 136.2 . yes
C1 H1A O4 0.94 2.45 3.384(15) 170.9 1_455 yes
C6 H6A O16 0.94 2.63 3.219(15) 121.6 2_565 yes
C10 H10 O8 0.94 2.61 3.335(15) 133.9 . yes
C11 H11A O11 0.94 2.49 3.402(16) 162.4 1_455 yes
O5 H5 O2 0.83 1.80 2.626(10) 172.9 1_655 yes
O12 H12 N4 0.83 2.58 3.124(13) 124.3 . yes
O14 H14 O16 0.83 1.77 2.595(11) 170.3 2 yes

loop_
_geom_torsion_atom_site_label_1
_geom_torsion_atom_site_label_2
_geom_torsion_atom_site_label_3
_geom_torsion_atom_site_label_4
_geom_torsion
_geom_torsion_site_symmetry_1
N1 C2 C3 C4 179.5(13) .
N1 C2 C7 N2 0.3(13) .
N1 C2 C7 C6 178.7(12) .
N3 C9 C10 C11 178.0(13) .
N3 C9 C14 N4 -0.2(13) .
N3 C9 C14 C13 -178.5(11) .
C1 N1 C2 C3 179.7(14) .
C1 N1 C2 C7 -1.3(14) .
C1 N2 C7 C2 0.8(15) .
C1 N2 C7 C6 -177.4(14) .
C2 N1 C1 N2 1.8(15) .
C2 C3 C4 C5 1(2) .
C2 C3 C4 Cl1 -179.6(10) .
C3 C2 C7 N2 179.4(12) .
C3 C2 C7 C6 -2(2) .
C3 C4 C5 C6 -1(2) .
C4 C5 C6 C7 -1(2) .
C5 C6 C7 N2 -179.8(13) .
C5 C6 C7 C2 2(2) .
C7 N2 C1 N1 -1.7(15) .
C7 C2 C3 C4 1(2) .
C8 N3 C9 C10 -179.0(14) .
C8 N3 C9 C14 -1.1(13) .
C8 N4 C14 C9 1.5(14) .
C8 N4 C14 C13 179.5(13) .
C9 N3 C8 N4 2.1(14) .
C9 C10 C11 C12 1(2) .
C10 C9 C14 N4 178.0(11) .
C10 C9 C14 C13 -0.3(19) .
C10 C11 C12 C13 -3(2) .
C10 C11 C12 Cl2 177.7(11) .
C11 C12 C13 C14 2.7(19) .
C12 C13 C14 N4 -178.9(12) .
C12 C13 C14 C9 -1.2(18) .
C14 N4 C8 N3 -2.3(14) .
C14 C9 C10 C11 0.4(19) .
O1 P2 O2 Zn1 -147.6(5) 1_455
O3 P1 O7 Zn2 -117.1(7) .
O4 P2 O2 Zn1 -20.5(7) 2_465
O5 P1 O3 Zn1 27.3(8) .
O5 P1 O7 Zn2 121.1(7) .
O6 P1 O3 Zn1 144.4(6) .
O6 P1 O7 Zn2 4.5(9) .
O7 P1 O3 Zn1 -91.4(7) .
O9 P3 O8 Zn2 -53.6(7) 2_566
O10 P3 O8 Zn2 72.9(7) 2_466
O11 P3 O8 Zn2 -168.5(5) .
O12 P2 O2 Zn1 96.0(6) .
Cl1 C4 C5 C6 179.7(11) .
Cl2 C12 C13 C14 -177.7(9) .
